data_7049215
loop_
_publ_author_name
'Gatus, Mark R. D.'
'Pernik, Indrek'
'Tompsett, Joshua A.'
'Binding, Samantha C.'
'Peterson, Matthew B.'
'Messerle, Barbara A.'

_publ_section_title
;
 Simple and reactive Ir(i) N-heterocyclic carbene complexes for alkyne
 activation.
;
_journal_issue 13
_journal_name_full 'Dalton transactions (Cambridge, England : 2003)'
_journal_page_first 4333
_journal_page_last 4340
_journal_paper_doi 10.1039/c9dt00313d
_journal_volume 48
_journal_year 2019
_chemical_formula_moiety 'C18 H22 Cl Ir N2'
_chemical_formula_sum 'C18 H22 Cl Ir N2'
_chemical_formula_weight 494.02
_space_group_crystal_system triclinic
_space_group_IT_number 2
_space_group_name_Hall '-P 1'
_space_group_name_H-M_alt 'P -1'
_symmetry_space_group_name_Hall '-P 1'
_symmetry_space_group_name_H-M 'P -1'
_atom_sites_solution_hydrogens geom
_audit_creation_date 2016-08-15
_audit_creation_method
;
Olex2 1.2
(compiled 2016.02.19 svn.r3266 for OlexSys, GUI svn.r5155)
;
_audit_update_record
;
2018-12-17 deposited with the CCDC.    2019-02-27 downloaded from the CCDC.
;
_cell_angle_alpha 86.1730(10)
_cell_angle_beta 69.3320(10)
_cell_angle_gamma 76.0420(10)
_cell_formula_units_Z 4
_cell_length_a 10.9491(3)
_cell_length_b 13.1008(4)
_cell_length_c 13.1664(4)
_cell_measurement_reflns_used 9959
_cell_measurement_temperature 171(2)
_cell_measurement_theta_max 27.067
_cell_measurement_theta_min 2.877
_cell_volume 1714.54(9)
_computing_cell_refinement 'APEX3 (Bruker, 2015)'
_computing_data_collection 'APEX3 (Bruker, 2015)'
_computing_data_reduction 'APEX3 (Bruker, 2015)'
_computing_molecular_graphics 'Olex2 (Dolomanov et al., 2009)'
_computing_publication_material 'Olex2 (Dolomanov et al., 2009)'
_computing_structure_refinement 'ShelXL (Sheldrick, 2015)'
_computing_structure_solution 'ShelXT (Sheldrick, 2015)'
_diffrn_ambient_temperature 171.34
_diffrn_measured_fraction_theta_full 0.997
_diffrn_measured_fraction_theta_max 0.990
_diffrn_measurement_device_type 'Bruker APEX-II CCD'
_diffrn_measurement_method '\f and \w scans'
_diffrn_radiation_type MoK\a
_diffrn_radiation_wavelength 0.71073
_diffrn_reflns_av_R_equivalents 0.0269
_diffrn_reflns_av_unetI/netI 0.0240
_diffrn_reflns_Laue_measured_fraction_full 0.997
_diffrn_reflns_Laue_measured_fraction_max 0.990
_diffrn_reflns_limit_h_max 13
_diffrn_reflns_limit_h_min -13
_diffrn_reflns_limit_k_max 16
_diffrn_reflns_limit_k_min -16
_diffrn_reflns_limit_l_max 16
_diffrn_reflns_limit_l_min -16
_diffrn_reflns_number 27293
_diffrn_reflns_point_group_measured_fraction_full 0.997
_diffrn_reflns_point_group_measured_fraction_max 0.990
_diffrn_reflns_theta_full 26.000
_diffrn_reflns_theta_max 27.110
_diffrn_reflns_theta_min 3.205
_diffrn_source 'Incoatec I\mS microfocus X-ray source'
_exptl_absorpt_coefficient_mu 7.941
_exptl_absorpt_correction_T_max 0.7455
_exptl_absorpt_correction_T_min 0.4897
_exptl_absorpt_correction_type multi-scan
_exptl_absorpt_process_details
;
SADABS-2014/5 (Bruker,2014/5) was used for absorption correction.
wR2(int) was 0.1530 before and 0.0369 after correction.
The Ratio of minimum to maximum transmission is 0.6569.
The \l/2 correction factor is 0.00150.
;
_exptl_crystal_colour 'clear yellowish orange'
_exptl_crystal_colour_lustre clear
_exptl_crystal_colour_modifier yellowish
_exptl_crystal_colour_primary orange
_exptl_crystal_density_diffrn 1.914
_exptl_crystal_description needle
_exptl_crystal_F_000 952
_exptl_crystal_preparation
'Crystal grown from a saturated solution of Ir(I) complex in dichloromethane and layered with pentane.'
_exptl_crystal_recrystallization_method 'Room temperature, in air.'
_exptl_crystal_size_max 0.18
_exptl_crystal_size_mid 0.08
_exptl_crystal_size_min 0.07
_refine_diff_density_max 0.901
_refine_diff_density_min -0.459
_refine_diff_density_rms 0.095
_refine_ls_extinction_method none
_refine_ls_goodness_of_fit_ref 1.026
_refine_ls_hydrogen_treatment constr
_refine_ls_matrix_type full
_refine_ls_number_parameters 399
_refine_ls_number_reflns 7486
_refine_ls_number_restraints 0
_refine_ls_restrained_S_all 1.026
_refine_ls_R_factor_all 0.0198
_refine_ls_R_factor_gt 0.0167
_refine_ls_shift/su_max 0.003
_refine_ls_shift/su_mean 0.000
_refine_ls_structure_factor_coef Fsqd
_refine_ls_weighting_details 'w=1/[\s^2^(Fo^2^)+(0.0144P)^2^+1.6358P] where P=(Fo^2^+2Fc^2^)/3'
_refine_ls_weighting_scheme calc
_refine_ls_wR_factor_gt 0.0379
_refine_ls_wR_factor_ref 0.0392
_reflns_Friedel_coverage 0.000
_reflns_number_gt 6783
_reflns_number_total 7486
_reflns_threshold_expression 'I > 2\s(I)'
_cod_data_source_file c9dt00313d2.cif
_cod_data_source_block mbp_cs_16_0ma_a
_cod_depositor_comments 'Adding full bibliography for 7049214--7049215.cif.'
_cod_database_code 7049215
_shelx_space_group_comment
;
The symmetry employed for this shelxl refinement is uniquely defined
by the following loop, which should always be used as a source of
symmetry information in preference to the above space-group names.
They are only intended as comments.
;
_olex2_refinement_description
;
1. Fixed Uiso
 At 1.2 times of:
  All C(H) groups, All C(H,H) groups
 At 1.5 times of:
  All C(H,H,H) groups
2.a Ternary CH refined with riding coordinates:
 C006(H006), C00E(H00E), C00F(H00H), C00H(H00J), C00I(H00I), C00Q(H00Q),
 C00R(H00V), C00Y(H00Y)
2.b Secondary CH2 refined with riding coordinates:
 C00M(H00O,H00P), C00V(H00D,H00F), C012(H01G,H01H), C013(H01A,H01B), C014(H01I,
 H01J), C016(H01N,H01O), C017(H01C,H01D), C018(H01E,H01F)
2.c Aromatic/amide H refined with riding coordinates:
 C00C(H00G), C00J(H00K), C00K(H00L), C00L(H00M), C00N(H00N), C00O(H00R),
 C00P(H00T), C00S(H00S), C00T(H00X), C00U(H00U), C00W(H00W), C00Z(H00Z),
 C010(H010), C011(H011)
2.d Idealised Me refined as rotating group:
 C00G(H00A,H00B,H00C), C015(H01K,H01L,H01M)
;
_shelx_shelxl_version_number 2014/7
_olex2_date_sample_data_collection 2015-05-01
_olex2_date_sample_submission 2015-04-27
_olex2_submission_special_instructions 'No special instructions were received'

loop_
_space_group_symop_operation_xyz
'x, y, z'
'-x, -y, -z'

loop_
_atom_site_label
_atom_site_type_symbol
_atom_site_fract_x
_atom_site_fract_y
_atom_site_fract_z
_atom_site_U_iso_or_equiv
_atom_site_adp_type
_atom_site_occupancy
_atom_site_site_symmetry_order
_atom_site_calc_flag
_atom_site_refinement_flags_posn
Ir01 Ir 0.34470(2) 0.38567(2) 0.80641(2) 0.01390(3) Uani 1 1 d .
Ir02 Ir 0.75675(2) 0.79797(2) 0.59538(2) 0.01516(3) Uani 1 1 d .
Cl03 Cl 0.34615(7) 0.56659(5) 0.77427(6) 0.02222(14) Uani 1 1 d .
Cl04 Cl 0.90021(7) 0.75622(6) 0.41242(6) 0.02612(15) Uani 1 1 d .
N005 N 0.8974(2) 0.58067(18) 0.64302(19) 0.0208(5) Uani 1 1 d .
C006 C 0.6686(3) 0.8708(2) 0.7498(2) 0.0218(6) Uani 1 1 d .
H006 H 0.7253 0.8519 0.7966 0.026 Uiso 1 1 calc R
C007 C 0.5181(3) 0.3470(2) 0.6776(2) 0.0165(5) Uani 1 1 d .
N008 N 0.5341(2) 0.34685(18) 0.57073(17) 0.0187(5) Uani 1 1 d .
C009 C 1.0176(3) 0.7921(2) 0.6966(2) 0.0181(5) Uani 1 1 d .
N00A N 0.6457(2) 0.31433(18) 0.67880(17) 0.0177(5) Uani 1 1 d .
N00B N 0.9888(2) 0.69499(17) 0.67859(18) 0.0166(5) Uani 1 1 d .
C00C C 1.0035(3) 0.8764(2) 0.6292(2) 0.0211(6) Uani 1 1 d .
H00G H 0.9750 0.8705 0.5700 0.025 Uiso 1 1 calc R
C00D C 0.8881(3) 0.6856(2) 0.6427(2) 0.0183(6) Uani 1 1 d .
C00E C 0.3010(3) 0.2381(2) 0.8044(2) 0.0239(6) Uani 1 1 d .
H00E H 0.3467 0.1999 0.7328 0.029 Uiso 1 1 calc R
C00F C 0.6011(3) 0.7923(2) 0.7437(2) 0.0222(6) Uani 1 1 d .
H00H H 0.6194 0.7284 0.7868 0.027 Uiso 1 1 calc R
C00G C 0.4239(3) 0.3803(2) 0.5285(2) 0.0250(6) Uani 1 1 d .
H00A H 0.3799 0.3223 0.5336 0.037 Uiso 1 1 calc GR
H00B H 0.4594 0.4000 0.4525 0.037 Uiso 1 1 calc GR
H00C H 0.3586 0.4409 0.5713 0.037 Uiso 1 1 calc GR
C00H C 0.6701(3) 0.9520(2) 0.5480(2) 0.0212(6) Uani 1 1 d .
H00J H 0.7218 0.9716 0.4732 0.025 Uiso 1 1 calc R
C00I C 0.3853(3) 0.2334(2) 0.8655(2) 0.0244(6) Uani 1 1 d .
H00I H 0.4794 0.1924 0.8287 0.029 Uiso 1 1 calc R
C00J C 1.0757(3) 0.9776(3) 0.7332(3) 0.0312(7) Uani 1 1 d .
H00K H 1.0951 1.0414 0.7461 0.037 Uiso 1 1 calc R
C00K C 1.0629(3) 0.7991(2) 0.7814(2) 0.0239(6) Uani 1 1 d .
H00L H 1.0741 0.7407 0.8268 0.029 Uiso 1 1 calc R
C00L C 1.0012(3) 0.5258(2) 0.6767(2) 0.0252(6) Uani 1 1 d .
H00M H 1.0271 0.4517 0.6828 0.030 Uiso 1 1 calc R
C00M C 0.6066(3) 0.9875(2) 0.7494(2) 0.0287(7) Uani 1 1 d .
H00O H 0.6359 1.0255 0.7957 0.034 Uiso 1 1 calc R
H00P H 0.5076 0.9994 0.7810 0.034 Uiso 1 1 calc R
C00N C 0.6206(3) 0.3820(2) 0.8549(2) 0.0231(6) Uani 1 1 d .
H00N H 0.5630 0.4450 0.8433 0.028 Uiso 1 1 calc R
C00O C 1.0313(3) 0.9695(2) 0.6486(3) 0.0261(6) Uani 1 1 d .
H00R H 1.0198 1.0281 0.6035 0.031 Uiso 1 1 calc R
C00P C 1.0916(3) 0.8927(3) 0.7989(3) 0.0326(7) Uani 1 1 d .
H00T H 1.1226 0.8982 0.8568 0.039 Uiso 1 1 calc R
C00Q C 0.1346(3) 0.4240(2) 0.9118(2) 0.0211(6) Uani 1 1 d .
H00Q H 0.0850 0.4971 0.9037 0.025 Uiso 1 1 calc R
C00R C 0.5865(3) 0.8873(2) 0.5503(2) 0.0221(6) Uani 1 1 d .
H00V H 0.5892 0.8682 0.4771 0.026 Uiso 1 1 calc R
C00S C 0.7939(3) 0.2002(3) 0.8860(3) 0.0338(8) Uani 1 1 d .
H00S H 0.8543 0.1384 0.8964 0.041 Uiso 1 1 calc R
C00T C 1.0576(3) 0.5969(2) 0.6989(2) 0.0233(6) Uani 1 1 d .
H00X H 1.1313 0.5829 0.7240 0.028 Uiso 1 1 calc R
C00U C 0.7330(3) 0.2776(3) 0.9669(3) 0.0323(7) Uani 1 1 d .
H00U H 0.7505 0.2682 1.0331 0.039 Uiso 1 1 calc R
C00V C 0.3394(4) 0.2304(3) 0.9876(3) 0.0424(9) Uani 1 1 d .
H00D H 0.3000 0.1687 1.0118 0.051 Uiso 1 1 calc R
H00F H 0.4190 0.2201 1.0098 0.051 Uiso 1 1 calc R
C00W C 0.6474(3) 0.3679(3) 0.9512(2) 0.0298(7) Uani 1 1 d .
H00W H 0.6063 0.4211 1.0065 0.036 Uiso 1 1 calc R
C00X C 0.6794(3) 0.3025(2) 0.7759(2) 0.0181(6) Uani 1 1 d .
C00Y C 0.2151(3) 0.4178(3) 0.9745(2) 0.0263(7) Uani 1 1 d .
H00Y H 0.2124 0.4869 1.0043 0.032 Uiso 1 1 calc R
C00Z C 0.7670(3) 0.2126(2) 0.7904(2) 0.0259(6) Uani 1 1 d .
H00Z H 0.8086 0.1595 0.7351 0.031 Uiso 1 1 calc R
C010 C 0.6682(3) 0.3134(2) 0.5068(2) 0.0226(6) Uani 1 1 d .
H010 H 0.7036 0.3065 0.4299 0.027 Uiso 1 1 calc R
C011 C 0.7383(3) 0.2925(2) 0.5740(2) 0.0214(6) Uani 1 1 d .
H011 H 0.8328 0.2677 0.5541 0.026 Uiso 1 1 calc R
C012 C 0.6458(3) 1.0322(2) 0.6349(3) 0.0283(7) Uani 1 1 d .
H01G H 0.5733 1.0930 0.6317 0.034 Uiso 1 1 calc R
H01H H 0.7282 1.0579 0.6198 0.034 Uiso 1 1 calc R
C013 C 0.1531(3) 0.2381(3) 0.8558(3) 0.0408(9) Uani 1 1 d .
H01A H 0.1225 0.2179 0.7994 0.049 Uiso 1 1 calc R
H01B H 0.1430 0.1836 0.9120 0.049 Uiso 1 1 calc R
C014 C 0.4643(3) 0.8162(3) 0.7335(3) 0.0311(7) Uani 1 1 d .
H01I H 0.3963 0.8481 0.8026 0.037 Uiso 1 1 calc R
H01J H 0.4438 0.7495 0.7211 0.037 Uiso 1 1 calc R
C015 C 0.8106(3) 0.5305(2) 0.6116(3) 0.0299(7) Uani 1 1 d .
H01K H 0.7205 0.5460 0.6668 0.045 Uiso 1 1 calc GR
H01L H 0.8473 0.4542 0.6052 0.045 Uiso 1 1 calc GR
H01M H 0.8057 0.5575 0.5415 0.045 Uiso 1 1 calc GR
C016 C 0.4531(3) 0.8912(3) 0.6406(3) 0.0295(7) Uani 1 1 d .
H01N H 0.3903 0.8729 0.6100 0.035 Uiso 1 1 calc R
H01O H 0.4147 0.9640 0.6704 0.035 Uiso 1 1 calc R
C017 C 0.0641(3) 0.3397(3) 0.9062(3) 0.0468(10) Uani 1 1 d .
H01C H 0.0075 0.3264 0.9809 0.056 Uiso 1 1 calc R
H01D H 0.0035 0.3670 0.8648 0.056 Uiso 1 1 calc R
C018 C 0.2408(4) 0.3245(4) 1.0443(3) 0.0625(14) Uani 1 1 d .
H01E H 0.2713 0.3469 1.0998 0.075 Uiso 1 1 calc R
H01F H 0.1545 0.3047 1.0831 0.075 Uiso 1 1 calc R

loop_
_atom_site_aniso_label
_atom_site_aniso_U_11
_atom_site_aniso_U_22
_atom_site_aniso_U_33
_atom_site_aniso_U_23
_atom_site_aniso_U_13
_atom_site_aniso_U_12
Ir01 0.01233(5) 0.01564(6) 0.01135(5) -0.00108(4) -0.00180(4) -0.00205(4)
Ir02 0.01555(6) 0.01284(5) 0.01694(5) 0.00225(4) -0.00638(4) -0.00250(4)
Cl03 0.0234(3) 0.0173(3) 0.0269(3) 0.0011(3) -0.0101(3) -0.0046(3)
Cl04 0.0297(4) 0.0226(4) 0.0198(3) -0.0009(3) -0.0032(3) -0.0024(3)
N005 0.0251(12) 0.0143(11) 0.0249(12) 0.0017(9) -0.0121(10) -0.0034(10)
C006 0.0208(14) 0.0249(15) 0.0168(13) 0.0008(11) -0.0046(11) -0.0031(12)
C007 0.0157(13) 0.0159(13) 0.0158(12) -0.0011(10) -0.0024(10) -0.0043(10)
N008 0.0178(11) 0.0226(12) 0.0136(11) -0.0013(9) -0.0020(9) -0.0057(10)
C009 0.0133(12) 0.0174(14) 0.0211(14) -0.0001(11) -0.0026(11) -0.0039(11)
N00A 0.0145(11) 0.0203(12) 0.0154(11) -0.0052(9) -0.0013(9) -0.0033(9)
N00B 0.0149(11) 0.0139(11) 0.0191(11) 0.0020(9) -0.0052(9) -0.0013(9)
C00C 0.0169(13) 0.0200(14) 0.0243(14) 0.0005(11) -0.0053(11) -0.0031(11)
C00D 0.0184(13) 0.0168(13) 0.0174(13) -0.0001(10) -0.0038(11) -0.0031(11)
C00E 0.0296(16) 0.0187(14) 0.0209(14) -0.0047(11) -0.0032(12) -0.0080(12)
C00F 0.0213(14) 0.0235(15) 0.0186(13) 0.0074(11) -0.0040(11) -0.0057(12)
C00G 0.0266(15) 0.0314(17) 0.0194(14) 0.0006(12) -0.0101(12) -0.0080(13)
C00H 0.0212(14) 0.0149(13) 0.0256(15) 0.0081(11) -0.0092(12) -0.0011(11)
C00I 0.0281(16) 0.0175(14) 0.0255(15) 0.0026(12) -0.0068(12) -0.0058(12)
C00J 0.0239(16) 0.0276(17) 0.0411(19) -0.0060(14) -0.0053(14) -0.0115(13)
C00K 0.0203(14) 0.0281(16) 0.0237(15) 0.0027(12) -0.0076(12) -0.0071(12)
C00L 0.0280(16) 0.0158(14) 0.0294(16) 0.0028(12) -0.0114(13) 0.0005(12)
C00M 0.0289(16) 0.0224(16) 0.0310(17) -0.0044(13) -0.0076(13) -0.0018(13)
C00N 0.0179(14) 0.0270(16) 0.0240(15) -0.0072(12) -0.0061(12) -0.0046(12)
C00O 0.0198(14) 0.0194(15) 0.0341(17) 0.0041(12) -0.0032(13) -0.0059(12)
C00P 0.0269(16) 0.042(2) 0.0330(17) -0.0084(15) -0.0117(14) -0.0108(14)
C00Q 0.0130(13) 0.0248(15) 0.0181(13) -0.0001(11) 0.0015(11) -0.0012(11)
C00R 0.0215(14) 0.0203(14) 0.0260(15) 0.0065(12) -0.0131(12) -0.0020(12)
C00S 0.0257(16) 0.0360(19) 0.0395(19) 0.0009(15) -0.0162(14) 0.0003(14)
C00T 0.0212(15) 0.0209(15) 0.0247(15) 0.0052(12) -0.0091(12) 0.0006(12)
C00U 0.0289(17) 0.049(2) 0.0260(16) 0.0006(14) -0.0148(13) -0.0133(15)
C00V 0.074(3) 0.0325(19) 0.0286(18) 0.0106(15) -0.0231(18) -0.0203(19)
C00W 0.0241(15) 0.0413(19) 0.0253(16) -0.0113(14) -0.0083(13) -0.0074(14)
C00X 0.0148(13) 0.0228(14) 0.0169(13) -0.0011(11) -0.0033(10) -0.0079(11)
C00Y 0.0200(14) 0.0374(18) 0.0123(13) -0.0062(12) 0.0008(11) 0.0024(13)
C00Z 0.0206(14) 0.0270(16) 0.0281(16) -0.0053(13) -0.0081(12) -0.0011(12)
C010 0.0191(14) 0.0271(16) 0.0161(13) -0.0067(11) 0.0035(11) -0.0077(12)
C011 0.0152(13) 0.0237(15) 0.0188(13) -0.0071(11) 0.0032(11) -0.0041(11)
C012 0.0296(16) 0.0155(14) 0.0376(17) 0.0032(13) -0.0109(14) -0.0032(12)
C013 0.0310(18) 0.039(2) 0.057(2) -0.0077(17) -0.0129(17) -0.0179(16)
C014 0.0214(15) 0.0343(18) 0.0349(18) 0.0094(14) -0.0067(13) -0.0087(13)
C015 0.0399(18) 0.0181(15) 0.0395(18) 0.0035(13) -0.0200(15) -0.0125(14)
C016 0.0202(15) 0.0334(18) 0.0382(18) 0.0103(14) -0.0141(13) -0.0086(13)
C017 0.0229(17) 0.048(2) 0.062(3) -0.0103(19) 0.0011(17) -0.0159(16)
C018 0.057(3) 0.081(3) 0.0153(16) 0.0094(18) -0.0030(16) 0.029(2)

loop_
_atom_type_symbol
_atom_type_description
_atom_type_scat_dispersion_real
_atom_type_scat_dispersion_imag
_atom_type_scat_source
C C 0.0033 0.0016 'International Tables Vol C Tables 4.2.6.8 and 6.1.1.4'
H H 0.0000 0.0000 'International Tables Vol C Tables 4.2.6.8 and 6.1.1.4'
Cl Cl 0.1484 0.1585 'International Tables Vol C Tables 4.2.6.8 and 6.1.1.4'
Ir Ir -1.4442 7.9887 'International Tables Vol C Tables 4.2.6.8 and 6.1.1.4'
N N 0.0061 0.0033 'International Tables Vol C Tables 4.2.6.8 and 6.1.1.4'

loop_
_geom_angle_atom_site_label_1
_geom_angle_atom_site_label_2
_geom_angle_atom_site_label_3
_geom_angle
C007 Ir01 Cl03 89.02(8)
C007 Ir01 C00E 92.99(11)
C007 Ir01 C00I 89.68(11)
C007 Ir01 C00Q 164.51(11)
C007 Ir01 C00Y 158.12(11)
C00E Ir01 Cl03 160.88(8)
C00E Ir01 C00Q 81.01(11)
C00E Ir01 C00Y 92.84(12)
C00I Ir01 Cl03 159.83(8)
C00I Ir01 C00E 39.28(11)
C00I Ir01 C00Q 94.46(11)
C00I Ir01 C00Y 81.61(12)
C00Q Ir01 Cl03 92.11(8)
C00Y Ir01 Cl03 92.31(9)
C00Y Ir01 C00Q 37.27(10)
C006 Ir02 Cl04 161.19(8)
C006 Ir02 C00F 39.66(11)
C006 Ir02 C00H 81.78(11)
C006 Ir02 C00R 90.11(11)
C00D Ir02 Cl04 88.19(8)
C00D Ir02 C006 92.57(11)
C00D Ir02 C00F 91.68(11)
C00D Ir02 C00H 157.86(11)
C00D Ir02 C00R 165.19(11)
C00F Ir02 Cl04 159.15(8)
C00F Ir02 C00H 97.25(11)
C00F Ir02 C00R 81.15(11)
C00H Ir02 Cl04 90.48(8)
C00H Ir02 C00R 36.90(11)
C00R Ir02 Cl04 93.93(8)
C00D N005 C00L 111.5(2)
C00D N005 C015 124.8(2)
C00L N005 C015 123.7(2)
Ir02 C006 H006 114.2
C00F C006 Ir02 70.26(15)
C00F C006 H006 114.2
C00F C006 C00M 122.4(3)
C00M C006 Ir02 114.32(19)
C00M C006 H006 114.2
N008 C007 Ir01 128.11(19)
N008 C007 N00A 104.0(2)
N00A C007 Ir01 127.88(19)
C007 N008 C00G 124.1(2)
C007 N008 C010 111.3(2)
C010 N008 C00G 124.6(2)
C00C C009 N00B 120.6(2)
C00C C009 C00K 120.6(3)
C00K C009 N00B 118.7(3)
C007 N00A C00X 124.3(2)
C007 N00A C011 111.0(2)
C011 N00A C00X 124.7(2)
C00D N00B C009 125.6(2)
C00D N00B C00T 110.6(2)
C00T N00B C009 123.7(2)
C009 C00C H00G 120.2
C009 C00C C00O 119.5(3)
C00O C00C H00G 120.2
N005 C00D Ir02 126.3(2)
N005 C00D N00B 103.8(2)
N00B C00D Ir02 129.9(2)
Ir01 C00E H00E 114.0
C00I C00E Ir01 70.02(16)
C00I C00E H00E 114.0
C00I C00E C013 123.1(3)
C013 C00E Ir01 114.5(2)
C013 C00E H00E 114.0
Ir02 C00F H00H 114.0
C006 C00F Ir02 70.08(15)
C006 C00F H00H 114.0
C006 C00F C014 123.9(3)
C014 C00F Ir02 113.34(19)
C014 C00F H00H 114.0
N008 C00G H00A 109.5
N008 C00G H00B 109.5
N008 C00G H00C 109.5
H00A C00G H00B 109.5
H00A C00G H00C 109.5
H00B C00G H00C 109.5
Ir02 C00H H00J 113.8
C00R C00H Ir02 72.84(16)
C00R C00H H00J 113.8
C00R C00H C012 125.9(3)
C012 C00H Ir02 109.13(18)
C012 C00H H00J 113.8
Ir01 C00I H00I 113.7
C00E C00I Ir01 70.70(17)
C00E C00I H00I 113.7
C00E C00I C00V 124.4(3)
C00V C00I Ir01 113.1(2)
C00V C00I H00I 113.7
C00O C00J H00K 120.1
C00P C00J H00K 120.1
C00P C00J C00O 119.7(3)
C009 C00K H00L 120.5
C009 C00K C00P 119.0(3)
C00P C00K H00L 120.5
N005 C00L H00M 126.5
C00T C00L N005 106.9(2)
C00T C00L H00M 126.5
C006 C00M H00O 109.1
C006 C00M H00P 109.1
C006 C00M C012 112.3(2)
H00O C00M H00P 107.9
C012 C00M H00O 109.1
C012 C00M H00P 109.1
C00W C00N H00N 120.5
C00X C00N H00N 120.5
C00X C00N C00W 119.0(3)
C00C C00O H00R 119.8
C00J C00O C00C 120.3(3)
C00J C00O H00R 119.8
C00J C00P C00K 120.7(3)
C00J C00P H00T 119.6
C00K C00P H00T 119.6
Ir01 C00Q H00Q 114.1
C00Y C00Q Ir01 70.98(15)
C00Y C00Q H00Q 114.1
C00Y C00Q C017 124.2(3)
C017 C00Q Ir01 111.67(19)
C017 C00Q H00Q 114.1
Ir02 C00R H00V 114.4
C00H C00R Ir02 70.26(15)
C00H C00R H00V 114.4
C00H C00R C016 123.3(3)
C016 C00R Ir02 112.14(19)
C016 C00R H00V 114.4
C00U C00S H00S 119.9
C00Z C00S H00S 119.9
C00Z C00S C00U 120.3(3)
N00B C00T H00X 126.4
C00L C00T N00B 107.2(2)
C00L C00T H00X 126.4
C00S C00U H00U 120.0
C00W C00U C00S 119.9(3)
C00W C00U H00U 120.0
C00I C00V H00D 108.5
C00I C00V H00F 108.5
H00D C00V H00F 107.5
C018 C00V C00I 115.2(3)
C018 C00V H00D 108.5
C018 C00V H00F 108.5
C00N C00W H00W 119.8
C00U C00W C00N 120.4(3)
C00U C00W H00W 119.8
C00N C00X N00A 119.0(2)
C00Z C00X N00A 120.1(2)
C00Z C00X C00N 120.9(3)
Ir01 C00Y H00Y 114.6
C00Q C00Y Ir01 71.75(15)
C00Q C00Y H00Y 114.6
C00Q C00Y C018 122.7(3)
C018 C00Y Ir01 110.9(2)
C018 C00Y H00Y 114.6
C00S C00Z H00Z 120.3
C00X C00Z C00S 119.5(3)
C00X C00Z H00Z 120.3
N008 C010 H010 126.5
C011 C010 N008 107.0(2)
C011 C010 H010 126.5
N00A C011 H011 126.7
C010 C011 N00A 106.6(2)
C010 C011 H011 126.7
C00H C012 C00M 112.8(2)
C00H C012 H01G 109.0
C00H C012 H01H 109.0
C00M C012 H01G 109.0
C00M C012 H01H 109.0
H01G C012 H01H 107.8
C00E C013 H01A 108.5
C00E C013 H01B 108.5
H01A C013 H01B 107.5
C017 C013 C00E 115.1(3)
C017 C013 H01A 108.5
C017 C013 H01B 108.5
C00F C014 H01I 109.0
C00F C014 H01J 109.0
C00F C014 C016 113.1(2)
H01I C014 H01J 107.8
C016 C014 H01I 109.0
C016 C014 H01J 109.0
N005 C015 H01K 109.5
N005 C015 H01L 109.5
N005 C015 H01M 109.5
H01K C015 H01L 109.5
H01K C015 H01M 109.5
H01L C015 H01M 109.5
C00R C016 C014 113.3(2)
C00R C016 H01N 108.9
C00R C016 H01O 108.9
C014 C016 H01N 108.9
C014 C016 H01O 108.9
H01N C016 H01O 107.7
C00Q C017 H01C 108.4
C00Q C017 H01D 108.4
C013 C017 C00Q 115.5(3)
C013 C017 H01C 108.4
C013 C017 H01D 108.4
H01C C017 H01D 107.5
C00V C018 C00Y 116.3(3)
C00V C018 H01E 108.2
C00V C018 H01F 108.2
C00Y C018 H01E 108.2
C00Y C018 H01F 108.2
H01E C018 H01F 107.4

loop_
_geom_bond_atom_site_label_1
_geom_bond_atom_site_label_2
_geom_bond_distance
Ir01 Cl03 2.3826(7)
Ir01 C007 2.028(3)
Ir01 C00E 2.104(3)
Ir01 C00I 2.095(3)
Ir01 C00Q 2.180(3)
Ir01 C00Y 2.170(3)
Ir02 Cl04 2.3791(7)
Ir02 C006 2.099(3)
Ir02 C00D 2.029(3)
Ir02 C00F 2.101(3)
Ir02 C00H 2.165(3)
Ir02 C00R 2.198(3)
N005 C00D 1.353(3)
N005 C00L 1.387(4)
N005 C015 1.456(4)
C006 H006 1.0000
C006 C00F 1.425(4)
C006 C00M 1.516(4)
C007 N008 1.356(3)
C007 N00A 1.365(3)
N008 C00G 1.464(3)
N008 C010 1.387(3)
C009 N00B 1.436(3)
C009 C00C 1.384(4)
C009 C00K 1.388(4)
N00A C00X 1.440(3)
N00A C011 1.392(3)
N00B C00D 1.376(3)
N00B C00T 1.386(3)
C00C H00G 0.9500
C00C C00O 1.386(4)
C00E H00E 1.0000
C00E C00I 1.411(4)
C00E C013 1.519(4)
C00F H00H 1.0000
C00F C014 1.507(4)
C00G H00A 0.9800
C00G H00B 0.9800
C00G H00C 0.9800
C00H H00J 1.0000
C00H C00R 1.381(4)
C00H C012 1.514(4)
C00I H00I 1.0000
C00I C00V 1.507(4)
C00J H00K 0.9500
C00J C00O 1.383(4)
C00J C00P 1.378(5)
C00K H00L 0.9500
C00K C00P 1.390(4)
C00L H00M 0.9500
C00L C00T 1.333(4)
C00M H00O 0.9900
C00M H00P 0.9900
C00M C012 1.531(4)
C00N H00N 0.9500
C00N C00W 1.390(4)
C00N C00X 1.389(4)
C00O H00R 0.9500
C00P H00T 0.9500
C00Q H00Q 1.0000
C00Q C00Y 1.390(4)
C00Q C017 1.511(4)
C00R H00V 1.0000
C00R C016 1.516(4)
C00S H00S 0.9500
C00S C00U 1.387(4)
C00S C00Z 1.381(4)
C00T H00X 0.9500
C00U H00U 0.9500
C00U C00W 1.375(5)
C00V H00D 0.9900
C00V H00F 0.9900
C00V C018 1.467(5)
C00W H00W 0.9500
C00X C00Z 1.378(4)
C00Y H00Y 1.0000
C00Y C018 1.512(5)
C00Z H00Z 0.9500
C010 H010 0.9500
C010 C011 1.339(4)
C011 H011 0.9500
C012 H01G 0.9900
C012 H01H 0.9900
C013 H01A 0.9900
C013 H01B 0.9900
C013 C017 1.482(5)
C014 H01I 0.9900
C014 H01J 0.9900
C014 C016 1.536(4)
C015 H01K 0.9800
C015 H01L 0.9800
C015 H01M 0.9800
C016 H01N 0.9900
C016 H01O 0.9900
C017 H01C 0.9900
C017 H01D 0.9900
C018 H01E 0.9900
C018 H01F 0.9900

loop_
_geom_torsion_atom_site_label_1
_geom_torsion_atom_site_label_2
_geom_torsion_atom_site_label_3
_geom_torsion_atom_site_label_4
_geom_torsion
Ir01 C007 N008 C00G 2.7(4)
Ir01 C007 N008 C010 -178.7(2)
Ir01 C007 N00A C00X -0.6(4)
Ir01 C007 N00A C011 178.4(2)
Ir01 C00E C00I C00V 105.3(3)
Ir01 C00E C013 C017 -4.2(4)
Ir01 C00I C00V C018 17.9(4)
Ir01 C00Q C00Y C018 -103.6(3)
Ir01 C00Q C017 C013 15.0(4)
Ir01 C00Y C018 C00V -3.1(5)
Ir02 C006 C00F C014 -105.3(3)
Ir02 C006 C00M C012 -11.5(3)
Ir02 C00F C014 C016 -29.6(3)
Ir02 C00H C00R C016 104.1(3)
Ir02 C00H C012 C00M -34.0(3)
Ir02 C00R C016 C014 -10.6(3)
N005 C00L C00T N00B -0.1(3)
C006 C00F C014 C016 51.3(4)
C006 C00M C012 C00H 30.4(4)
C007 N008 C010 C011 -0.3(3)
C007 N00A C00X C00N -46.1(4)
C007 N00A C00X C00Z 132.8(3)
C007 N00A C011 C010 1.0(3)
N008 C007 N00A C00X 179.8(2)
N008 C007 N00A C011 -1.2(3)
N008 C010 C011 N00A -0.4(3)
C009 N00B C00D Ir02 4.0(4)
C009 N00B C00D N005 -177.5(2)
C009 N00B C00T C00L 177.8(2)
C009 C00C C00O C00J 1.4(4)
C009 C00K C00P C00J -0.1(4)
N00A C007 N008 C00G -177.7(2)
N00A C007 N008 C010 0.9(3)
N00A C00X C00Z C00S -177.2(3)
N00B C009 C00C C00O 179.7(2)
N00B C009 C00K C00P 179.7(2)
C00C C009 N00B C00D -36.3(4)
C00C C009 N00B C00T 145.9(3)
C00C C009 C00K C00P 1.2(4)
C00D N005 C00L C00T 0.5(3)
C00D N00B C00T C00L -0.3(3)
C00E C00I C00V C018 -63.9(5)
C00E C013 C017 C00Q -7.4(5)
C00F C006 C00M C012 -92.8(3)
C00F C014 C016 C00R 26.0(4)
C00G N008 C010 C011 178.3(3)
C00H C00R C016 C014 -90.8(3)
C00I C00E C013 C017 77.1(4)
C00I C00V C018 C00Y -9.4(6)
C00K C009 N00B C00D 145.2(3)
C00K C009 N00B C00T -32.6(4)
C00K C009 C00C C00O -1.9(4)
C00L N005 C00D Ir02 177.9(2)
C00L N005 C00D N00B -0.7(3)
C00M C006 C00F Ir02 106.9(3)
C00M C006 C00F C014 1.6(4)
C00N C00X C00Z C00S 1.7(5)
C00O C00J C00P C00K -0.4(5)
C00P C00J C00O C00C -0.3(4)
C00Q C00Y C018 C00V 78.0(5)
C00R C00H C012 C00M 48.2(4)
C00S C00U C00W C00N 0.4(5)
C00T N00B C00D Ir02 -177.9(2)
C00T N00B C00D N005 0.6(3)
C00U C00S C00Z C00X 0.1(5)
C00W C00N C00X N00A 176.4(3)
C00W C00N C00X C00Z -2.4(4)
C00X N00A C011 C010 -179.9(3)
C00X C00N C00W C00U 1.4(5)
C00Y C00Q C017 C013 -66.1(4)
C00Z C00S C00U C00W -1.2(5)
C011 N00A C00X C00N 134.9(3)
C011 N00A C00X C00Z -46.2(4)
C012 C00H C00R Ir02 -101.5(3)
C012 C00H C00R C016 2.6(4)
C013 C00E C00I Ir01 -106.9(3)
C013 C00E C00I C00V -1.5(5)
C015 N005 C00D Ir02 -1.8(4)
C015 N005 C00D N00B 179.7(3)
C015 N005 C00L C00T -179.8(3)
C017 C00Q C00Y Ir01 103.8(3)
C017 C00Q C00Y C018 0.2(4)
